data_7029446
loop_
_publ_author_name
'Bennett, Stacey D.'
'Core, Bryony A.'
'Blake, Matthew P.'
'Pope, Simon J. A.'
'Mountford, Philip'
'Ward, Benjamin D.'

_publ_section_title
;
 Chiral lanthanide complexes: coordination chemistry, spectroscopy, and
 catalysis.
;
_journal_issue 15
_journal_name_full 'Dalton transactions (Cambridge, England : 2003)'
_journal_page_first 5871
_journal_page_last 5885
_journal_paper_doi 10.1039/c4dt00114a
_journal_volume 43
_journal_year 2014
_chemical_absolute_configuration ad
_chemical_formula_sum 'C42 H60 N5 O2 Si4 Sm'
_chemical_formula_weight 929.66
_chemical_name_systematic
; 
 ? 
;
_space_group_IT_number 5
_symmetry_cell_setting monoclinic
_symmetry_space_group_name_Hall 'C 2y'
_symmetry_space_group_name_H-M 'C 1 2 1'
_atom_sites_solution_hydrogens geom
_atom_sites_solution_primary direct
_atom_sites_solution_secondary difmap
_audit_creation_method SHELXL-97
_cell_angle_alpha 90.00
_cell_angle_beta 105.020(10)
_cell_angle_gamma 90.00
_cell_formula_units_Z 4
_cell_length_a 21.7225(11)
_cell_length_b 10.0865(3)
_cell_length_c 21.249(2)
_cell_measurement_reflns_used 29610
_cell_measurement_temperature 100(2)
_cell_measurement_theta_max 27.6
_cell_measurement_theta_min 3.1
_cell_volume 4496.7(5)
_computing_structure_refinement 'SHELXL-97 (Sheldrick, 1997)'
_computing_structure_solution 'SHELXS-97 (Sheldrick, 1990)'
_diffrn_ambient_temperature 100(2)
_diffrn_measured_fraction_theta_full 0.998
_diffrn_measured_fraction_theta_max 0.998
_diffrn_radiation_monochromator graphite
_diffrn_radiation_source 'fine-focus sealed tube'
_diffrn_radiation_type MoK\a
_diffrn_radiation_wavelength 0.71075
_diffrn_reflns_av_R_equivalents 0.0312
_diffrn_reflns_av_sigmaI/netI 0.0402
_diffrn_reflns_limit_h_max 25
_diffrn_reflns_limit_h_min -28
_diffrn_reflns_limit_k_max 13
_diffrn_reflns_limit_k_min -12
_diffrn_reflns_limit_l_max 27
_diffrn_reflns_limit_l_min -25
_diffrn_reflns_number 30002
_diffrn_reflns_theta_full 27.48
_diffrn_reflns_theta_max 27.48
_diffrn_reflns_theta_min 3.11
_exptl_absorpt_coefficient_mu 1.452
_exptl_absorpt_correction_T_max 0.9442
_exptl_absorpt_correction_T_min 0.8116
_exptl_absorpt_correction_type multi-scan
_exptl_crystal_colour yellow
_exptl_crystal_density_diffrn 1.373
_exptl_crystal_density_method 'not measured'
_exptl_crystal_description block
_exptl_crystal_F_000 1924
_exptl_crystal_size_max 0.15
_exptl_crystal_size_mid 0.09
_exptl_crystal_size_min 0.04
_refine_diff_density_max 0.394
_refine_diff_density_min -0.494
_refine_diff_density_rms 0.057
_refine_ls_abs_structure_details 'Flack H D (1983), Acta Cryst. A39, 876-881'
_refine_ls_abs_structure_Flack -0.008(4)
_refine_ls_extinction_method none
_refine_ls_goodness_of_fit_ref 1.068
_refine_ls_hydrogen_treatment mixed
_refine_ls_matrix_type full
_refine_ls_number_parameters 499
_refine_ls_number_reflns 10248
_refine_ls_number_restraints 1
_refine_ls_restrained_S_all 1.068
_refine_ls_R_factor_all 0.0216
_refine_ls_R_factor_gt 0.0202
_refine_ls_shift/su_max 0.001
_refine_ls_shift/su_mean 0.000
_refine_ls_structure_factor_coef Fsqd
_refine_ls_weighting_details 'calc w=1/[\s^2^(Fo^2^)+(0.0000P)^2^+2.0056P] where P=(Fo^2^+2Fc^2^)/3'
_refine_ls_weighting_scheme calc
_refine_ls_wR_factor_gt 0.0439
_refine_ls_wR_factor_ref 0.0453
_reflns_number_gt 9911
_reflns_number_total 10248
_reflns_threshold_expression >2sigma(I)
_cod_data_source_file c4dt00114a2.cif
_cod_data_source_block sdb5a
_cod_depositor_comments
;
The following automatic conversions were performed:

'_symmetry_cell_setting' value 'Monoclinic' changed to 'monoclinic'
according to
/usr/data/users/saulius/crontab/automatic-downloads/current/RSC/lib/dictionaries/cif_core.dic
dictionary named 'cif_core.dic' version 2.4.2 from
2011-04-26.

'_exptl_absorpt_correction_type' value 'Multi-scan'
changed to 'multi-scan' according to
/usr/data/users/saulius/crontab/automatic-downloads/current/RSC/lib/dictionaries/cif_core.dic
dictionary named 'cif_core.dic' version 2.4.2 from 2011-04-26.

Automatic conversion script
Id: cif_fix_values 2281 2013-09-26 08:29:07Z andrius 
;
_cod_original_cell_volume 4496.6(5)
_cod_original_sg_symbol_H-M 'C 2'
_cod_database_code 7029446

loop_
_symmetry_equiv_pos_as_xyz
'x, y, z'
'-x, y, -z'
'x+1/2, y+1/2, z'
'-x+1/2, y+1/2, -z'

loop_
_atom_site_label
_atom_site_type_symbol
_atom_site_fract_x
_atom_site_fract_y
_atom_site_fract_z
_atom_site_U_iso_or_equiv
_atom_site_adp_type
_atom_site_occupancy
_atom_site_symmetry_multiplicity
_atom_site_calc_flag
_atom_site_refinement_flags
Sm1 Sm 0.314209(4) 0.915565(11) 0.759916(5) 0.01097(3) Uani 1 1 d .
Si1 Si 0.33638(3) 0.89242(7) 0.92441(3) 0.01618(16) Uani 1 1 d .
Si2 Si 0.29078(3) 0.63979(6) 0.85243(3) 0.01715(14) Uani 1 1 d .
Si3 Si 0.44936(3) 0.75400(7) 0.73555(4) 0.01643(14) Uani 1 1 d .
Si4 Si 0.35135(3) 0.83348(6) 0.61422(3) 0.01478(13) Uani 1 1 d .
O1 O 0.10704(7) 0.79110(16) 0.72851(8) 0.0167(3) Uani 1 1 d .
O2 O 0.39224(7) 1.27538(16) 0.67781(8) 0.0179(4) Uani 1 1 d .
N1 N 0.24266(9) 1.09924(18) 0.74654(9) 0.0128(4) Uani 1 1 d .
N2 N 0.20197(9) 0.83603(18) 0.70886(9) 0.0140(4) Uani 1 1 d .
N3 N 0.37348(9) 1.12309(18) 0.74764(10) 0.0136(4) Uani 1 1 d .
N4 N 0.31396(9) 0.80233(18) 0.85384(9) 0.0139(4) Uani 1 1 d .
N5 N 0.37830(9) 0.82599(18) 0.69723(10) 0.0144(4) Uani 1 1 d .
C1 C 0.19945(11) 1.0893(2) 0.78549(12) 0.0143(5) Uani 1 1 d .
C2 C 0.19346(11) 1.1947(2) 0.82682(13) 0.0180(5) Uani 1 1 d .
H2 H 0.2166 1.2743 0.8257 0.022 Uiso 1 1 calc R
C3 C 0.15506(11) 1.1854(2) 0.86860(12) 0.0190(5) Uani 1 1 d .
H3 H 0.1520 1.2581 0.8961 0.023 Uiso 1 1 calc R
C4 C 0.12038(11) 1.0698(2) 0.87107(12) 0.0186(5) Uani 1 1 d .
H4 H 0.0943 1.0631 0.9005 0.022 Uiso 1 1 calc R
C5 C 0.12434(11) 0.9658(2) 0.83059(11) 0.0162(5) Uani 1 1 d .
H5 H 0.1003 0.8876 0.8318 0.019 Uiso 1 1 calc R
C6 C 0.16343(10) 0.9733(2) 0.78748(12) 0.0139(5) Uani 1 1 d .
C7 C 0.16096(10) 0.8662(2) 0.74128(12) 0.0137(5) Uani 1 1 d .
C8 C 0.11849(11) 0.6832(2) 0.68785(13) 0.0194(5) Uani 1 1 d .
H8A H 0.0794 0.6605 0.6538 0.023 Uiso 1 1 calc R
H8B H 0.1341 0.6032 0.7141 0.023 Uiso 1 1 calc R
C9 C 0.16953(11) 0.7403(2) 0.65807(12) 0.0161(5) Uani 1 1 d .
H9 H 0.1998 0.6692 0.6526 0.019 Uiso 1 1 calc R
C10 C 0.14048(11) 0.8080(3) 0.59338(12) 0.0184(5) Uani 1 1 d .
C11 C 0.12480(12) 0.9412(2) 0.58877(13) 0.0246(7) Uani 1 1 d .
H11 H 0.1353 0.9956 0.6265 0.029 Uiso 1 1 calc R
C12 C 0.09383(14) 0.9952(3) 0.52904(16) 0.0384(8) Uani 1 1 d .
H12 H 0.0830 1.0867 0.5262 0.046 Uiso 1 1 calc R
C13 C 0.07853(13) 0.9183(5) 0.47404(12) 0.0429(7) Uani 1 1 d .
H13 H 0.0568 0.9555 0.4333 0.051 Uiso 1 1 calc R
C14 C 0.09502(18) 0.7866(4) 0.47864(15) 0.0487(9) Uani 1 1 d .
H14 H 0.0856 0.7329 0.4406 0.058 Uiso 1 1 calc R
C15 C 0.12497(15) 0.7321(3) 0.53767(14) 0.0359(7) Uani 1 1 d .
H15 H 0.1352 0.6404 0.5402 0.043 Uiso 1 1 calc R
C16 C 0.23411(10) 1.2032(2) 0.70335(11) 0.0120(4) Uani 1 1 d .
C17 C 0.17317(11) 1.2605(2) 0.67801(12) 0.0167(5) Uani 1 1 d .
H17 H 0.1390 1.2351 0.6957 0.020 Uiso 1 1 calc R
C18 C 0.16217(11) 1.3521(2) 0.62835(12) 0.0185(5) Uani 1 1 d .
H18 H 0.1206 1.3877 0.6121 0.022 Uiso 1 1 calc R
C19 C 0.21110(10) 1.3934(2) 0.60161(12) 0.0181(5) Uani 1 1 d .
H19 H 0.2030 1.4550 0.5666 0.022 Uiso 1 1 calc R
C20 C 0.27122(11) 1.3436(2) 0.62684(12) 0.0158(5) Uani 1 1 d .
H20 H 0.3050 1.3724 0.6093 0.019 Uiso 1 1 calc R
C21 C 0.28408(11) 1.2507(2) 0.67808(11) 0.0138(5) Uani 1 1 d .
C22 C 0.35004(10) 1.2105(2) 0.70370(11) 0.0129(4) Uani 1 1 d .
C23 C 0.45302(12) 1.2102(3) 0.70263(14) 0.0191(6) Uani 1 1 d .
H23A H 0.4876 1.2760 0.7173 0.023 Uiso 1 1 calc R
H23B H 0.4633 1.1531 0.6689 0.023 Uiso 1 1 calc R
C24 C 0.44433(11) 1.1277(2) 0.75953(13) 0.0154(5) Uani 1 1 d .
H24 H 0.4607 1.0360 0.7561 0.018 Uiso 1 1 calc R
C25 C 0.47815(10) 1.1856(2) 0.82495(12) 0.0154(5) Uani 1 1 d .
C26 C 0.45852(11) 1.3028(2) 0.84788(12) 0.0186(5) Uani 1 1 d .
H26 H 0.4208 1.3456 0.8237 0.022 Uiso 1 1 calc R
C27 C 0.49359(12) 1.3578(3) 0.90582(13) 0.0244(6) Uani 1 1 d .
H27 H 0.4801 1.4387 0.9209 0.029 Uiso 1 1 calc R
C28 C 0.54831(12) 1.2953(3) 0.94192(13) 0.0261(6) Uani 1 1 d .
H28 H 0.5722 1.3329 0.9818 0.031 Uiso 1 1 calc R
C29 C 0.56787(12) 1.1784(3) 0.91973(13) 0.0238(6) Uani 1 1 d .
H29 H 0.6053 1.1351 0.9442 0.029 Uiso 1 1 calc R
C30 C 0.53256(11) 1.1240(2) 0.86128(12) 0.0186(5) Uani 1 1 d .
H30 H 0.5461 1.0432 0.8462 0.022 Uiso 1 1 calc R
C31 C 0.35668(13) 1.0652(3) 0.90254(13) 0.0268(6) Uani 1 1 d .
H31A H 0.3956 1.0626 0.8875 0.040 Uiso 1 1 calc R
H31B H 0.3634 1.1225 0.9410 0.040 Uiso 1 1 calc R
H31C H 0.3215 1.1003 0.8678 0.040 Uiso 1 1 calc R
C32 C 0.40970(12) 0.8299(3) 0.98402(13) 0.0256(6) Uani 1 1 d .
H32A H 0.4438 0.8181 0.9620 0.038 Uiso 1 1 calc R
H32B H 0.4005 0.7447 1.0018 0.038 Uiso 1 1 calc R
H32C H 0.4233 0.8941 1.0195 0.038 Uiso 1 1 calc R
C33 C 0.27310(11) 0.9042(4) 0.96931(11) 0.0258(5) Uani 1 1 d .
H33A H 0.2342 0.9411 0.9404 0.039 Uiso 1 1 calc R
H33B H 0.2878 0.9620 1.0073 0.039 Uiso 1 1 calc R
H33C H 0.2641 0.8156 0.9837 0.039 Uiso 1 1 calc R
C34 C 0.29630(13) 0.5601(2) 0.77422(13) 0.0242(6) Uani 1 1 d .
H34A H 0.2771 0.6188 0.7376 0.036 Uiso 1 1 calc R
H34B H 0.2735 0.4754 0.7687 0.036 Uiso 1 1 calc R
H34C H 0.3412 0.5447 0.7756 0.036 Uiso 1 1 calc R
C35 C 0.20770(12) 0.6179(2) 0.86080(14) 0.0222(6) Uani 1 1 d .
H35A H 0.1778 0.6650 0.8254 0.033 Uiso 1 1 calc R
H35B H 0.2048 0.6538 0.9028 0.033 Uiso 1 1 calc R
H35C H 0.1970 0.5233 0.8586 0.033 Uiso 1 1 calc R
C36 C 0.34101(13) 0.5350(3) 0.91959(14) 0.0301(6) Uani 1 1 d .
H36A H 0.3301 0.4413 0.9108 0.045 Uiso 1 1 calc R
H36B H 0.3330 0.5605 0.9612 0.045 Uiso 1 1 calc R
H36C H 0.3862 0.5485 0.9217 0.045 Uiso 1 1 calc R
C37 C 0.45607(15) 0.5750(3) 0.71461(15) 0.0270(7) Uani 1 1 d .
H37A H 0.4171 0.5281 0.7167 0.040 Uiso 1 1 calc R
H37B H 0.4928 0.5353 0.7457 0.040 Uiso 1 1 calc R
H37C H 0.4618 0.5681 0.6705 0.040 Uiso 1 1 calc R
C38 C 0.46239(12) 0.7666(3) 0.82601(12) 0.0217(5) Uani 1 1 d .
H38A H 0.4582 0.8593 0.8381 0.033 Uiso 1 1 calc R
H38B H 0.5052 0.7344 0.8477 0.033 Uiso 1 1 calc R
H38C H 0.4306 0.7127 0.8396 0.033 Uiso 1 1 calc R
C39 C 0.52219(11) 0.8309(3) 0.71693(14) 0.0259(6) Uani 1 1 d .
H39A H 0.5251 0.8019 0.6738 0.039 Uiso 1 1 calc R
H39B H 0.5605 0.8029 0.7499 0.039 Uiso 1 1 calc R
H39C H 0.5187 0.9277 0.7175 0.039 Uiso 1 1 calc R
C40 C 0.31239(12) 0.6767(2) 0.57789(13) 0.0237(6) Uani 1 1 d .
H40A H 0.2972 0.6868 0.5305 0.036 Uiso 1 1 calc R
H40B H 0.2763 0.6570 0.5960 0.036 Uiso 1 1 calc R
H40C H 0.3432 0.6039 0.5880 0.036 Uiso 1 1 calc R
C41 C 0.29125(12) 0.9689(2) 0.58982(12) 0.0204(5) Uani 1 1 d .
H41A H 0.2649 0.9521 0.5456 0.031 Uiso 1 1 calc R
H41B H 0.3132 1.0540 0.5909 0.031 Uiso 1 1 calc R
H41C H 0.2641 0.9715 0.6202 0.031 Uiso 1 1 calc R
C42 C 0.41424(12) 0.8689(3) 0.57047(13) 0.0245(6) Uani 1 1 d .
H42A H 0.3941 0.8834 0.5241 0.037 Uiso 1 1 calc R
H42B H 0.4435 0.7934 0.5755 0.037 Uiso 1 1 calc R
H42C H 0.4380 0.9485 0.5890 0.037 Uiso 1 1 calc R

loop_
_atom_site_aniso_label
_atom_site_aniso_U_11
_atom_site_aniso_U_22
_atom_site_aniso_U_33
_atom_site_aniso_U_23
_atom_site_aniso_U_13
_atom_site_aniso_U_12
Sm1 0.00990(4) 0.01311(4) 0.00999(5) 0.00069(6) 0.00274(3) 0.00082(6)
Si1 0.0153(3) 0.0228(5) 0.0098(3) 0.0015(2) 0.0020(2) 0.0002(2)
Si2 0.0171(3) 0.0187(3) 0.0162(4) 0.0040(3) 0.0051(3) 0.0030(3)
Si3 0.0138(3) 0.0192(3) 0.0166(4) -0.0006(3) 0.0046(3) 0.0036(3)
Si4 0.0144(3) 0.0175(3) 0.0135(3) -0.0009(2) 0.0057(3) 0.0004(2)
O1 0.0122(8) 0.0206(8) 0.0181(9) -0.0030(7) 0.0054(7) -0.0037(6)
O2 0.0115(8) 0.0249(9) 0.0181(9) 0.0047(7) 0.0049(7) -0.0003(7)
N1 0.0110(9) 0.0145(9) 0.0145(10) 0.0019(7) 0.0059(8) 0.0001(7)
N2 0.0129(9) 0.0155(10) 0.0117(10) -0.0017(7) 0.0001(8) 0.0009(7)
N3 0.0097(9) 0.0163(9) 0.0143(10) -0.0010(7) 0.0021(8) -0.0001(7)
N4 0.0127(9) 0.0199(10) 0.0106(10) 0.0032(7) 0.0058(8) 0.0026(7)
N5 0.0128(9) 0.0148(9) 0.0162(10) 0.0018(7) 0.0051(8) 0.0025(7)
C1 0.0125(11) 0.0183(11) 0.0114(11) 0.0030(9) 0.0019(9) 0.0033(9)
C2 0.0155(12) 0.0172(12) 0.0207(14) -0.0023(10) 0.0036(11) 0.0004(9)
C3 0.0199(12) 0.0221(12) 0.0161(13) -0.0031(9) 0.0068(10) 0.0047(10)
C4 0.0140(11) 0.0286(13) 0.0148(12) 0.0014(10) 0.0065(10) 0.0064(10)
C5 0.0117(10) 0.0223(11) 0.0141(12) 0.0037(9) 0.0022(9) 0.0000(8)
C6 0.0079(10) 0.0194(10) 0.0137(12) 0.0006(9) 0.0016(9) 0.0018(8)
C7 0.0093(10) 0.0193(10) 0.0119(12) 0.0060(8) 0.0019(9) -0.0008(8)
C8 0.0189(12) 0.0196(12) 0.0204(14) -0.0051(9) 0.0064(10) -0.0052(10)
C9 0.0135(11) 0.0198(11) 0.0136(12) -0.0040(9) 0.0010(9) -0.0010(9)
C10 0.0113(11) 0.0308(14) 0.0135(12) -0.0020(10) 0.0042(9) -0.0025(10)
C11 0.0272(13) 0.0269(19) 0.0174(12) 0.0033(10) 0.0018(10) -0.0032(11)
C12 0.0334(16) 0.0424(18) 0.0350(19) 0.0152(14) 0.0009(14) 0.0004(13)
C13 0.0400(14) 0.0683(19) 0.0160(12) 0.013(2) -0.0008(11) -0.009(3)
C14 0.062(2) 0.064(2) 0.0137(15) -0.0068(14) -0.0007(15) 0.0031(19)
C15 0.0446(18) 0.0411(17) 0.0188(15) -0.0062(12) 0.0024(13) 0.0058(14)
C16 0.0130(11) 0.0140(10) 0.0093(11) -0.0011(8) 0.0033(9) 0.0005(8)
C17 0.0155(11) 0.0178(11) 0.0178(13) 0.0012(9) 0.0064(10) 0.0012(9)
C18 0.0160(11) 0.0183(11) 0.0191(13) 0.0001(9) 0.0008(10) 0.0039(9)
C19 0.0202(11) 0.0152(15) 0.0173(11) 0.0032(9) 0.0021(9) 0.0014(9)
C20 0.0177(11) 0.0164(11) 0.0139(12) 0.0021(9) 0.0051(10) -0.0017(9)
C21 0.0152(11) 0.0124(10) 0.0133(12) -0.0011(8) 0.0026(9) -0.0006(8)
C22 0.0126(11) 0.0134(10) 0.0135(12) -0.0023(8) 0.0050(9) -0.0029(8)
C23 0.0110(12) 0.0264(14) 0.0198(14) -0.0019(11) 0.0036(10) -0.0008(10)
C24 0.0094(11) 0.0152(11) 0.0212(14) -0.0022(9) 0.0033(10) 0.0013(9)
C25 0.0117(11) 0.0192(11) 0.0152(12) 0.0032(9) 0.0036(9) -0.0053(9)
C26 0.0156(11) 0.0229(12) 0.0173(13) 0.0011(9) 0.0043(10) -0.0001(9)
C27 0.0226(13) 0.0279(12) 0.0234(15) -0.0081(10) 0.0073(11) -0.0042(10)
C28 0.0175(12) 0.0451(16) 0.0149(13) -0.0033(11) 0.0028(10) -0.0063(11)
C29 0.0161(12) 0.0366(15) 0.0161(13) 0.0039(11) -0.0004(10) -0.0007(10)
C30 0.0160(12) 0.0218(12) 0.0187(13) 0.0022(10) 0.0057(10) 0.0006(9)
C31 0.0320(15) 0.0299(14) 0.0155(13) -0.0003(10) 0.0007(11) -0.0071(11)
C32 0.0205(13) 0.0390(15) 0.0159(13) 0.0014(11) 0.0020(11) 0.0051(11)
C33 0.0223(11) 0.0371(15) 0.0182(11) -0.0007(15) 0.0057(9) 0.0035(15)
C34 0.0293(14) 0.0220(13) 0.0237(14) -0.0014(10) 0.0112(12) 0.0011(11)
C35 0.0231(13) 0.0220(13) 0.0231(15) 0.0057(11) 0.0087(12) -0.0012(10)
C36 0.0298(15) 0.0296(15) 0.0295(16) 0.0111(12) 0.0050(13) 0.0076(12)
C37 0.0282(15) 0.0219(15) 0.0284(17) -0.0028(12) 0.0029(13) 0.0091(12)
C38 0.0147(12) 0.0298(14) 0.0196(14) 0.0023(10) 0.0028(10) 0.0034(10)
C39 0.0147(12) 0.0354(15) 0.0291(16) -0.0005(12) 0.0082(11) 0.0039(11)
C40 0.0244(13) 0.0239(13) 0.0239(15) -0.0067(10) 0.0082(11) -0.0007(10)
C41 0.0214(12) 0.0227(11) 0.0159(13) -0.0026(9) 0.0027(10) 0.0016(10)
C42 0.0235(13) 0.0360(14) 0.0160(13) 0.0013(10) 0.0084(11) -0.0002(10)

loop_
_atom_type_symbol
_atom_type_description
_atom_type_scat_dispersion_real
_atom_type_scat_dispersion_imag
_atom_type_scat_source
C C 0.0033 0.0016 'International Tables Vol C Tables 4.2.6.8 and 6.1.1.4'
H H 0.0000 0.0000 'International Tables Vol C Tables 4.2.6.8 and 6.1.1.4'
N N 0.0061 0.0033 'International Tables Vol C Tables 4.2.6.8 and 6.1.1.4'
O O 0.0106 0.0060 'International Tables Vol C Tables 4.2.6.8 and 6.1.1.4'
Si Si 0.0817 0.0704 'International Tables Vol C Tables 4.2.6.8 and 6.1.1.4'
Sm Sm -0.1638 3.4418 'International Tables Vol C Tables 4.2.6.8 and 6.1.1.4'

loop_
_geom_angle_atom_site_label_1
_geom_angle_atom_site_label_2
_geom_angle_atom_site_label_3
_geom_angle
N4 Sm1 N5 115.92(6)
N4 Sm1 N1 109.92(7)
N5 Sm1 N1 134.10(6)
N4 Sm1 N3 128.44(7)
N5 Sm1 N3 82.30(6)
N1 Sm1 N3 71.07(6)
N4 Sm1 N2 89.77(6)
N5 Sm1 N2 106.42(6)
N1 Sm1 N2 70.70(6)
N3 Sm1 N2 133.20(6)
N4 Sm1 Si1 26.93(5)
N5 Sm1 Si1 127.54(5)
N1 Sm1 Si1 95.15(5)
N3 Sm1 Si1 102.94(5)
N2 Sm1 Si1 106.40(5)
N4 Si1 C32 114.42(11)
N4 Si1 C33 113.62(12)
C32 Si1 C33 106.61(12)
N4 Si1 C31 107.83(11)
C32 Si1 C31 105.44(12)
C33 Si1 C31 108.49(15)
N4 Si1 Sm1 37.47(6)
C32 Si1 Sm1 125.93(9)
C33 Si1 Sm1 126.27(8)
C31 Si1 Sm1 70.37(8)
N4 Si2 C35 113.43(10)
N4 Si2 C34 109.82(11)
C35 Si2 C34 108.54(12)
N4 Si2 C36 114.49(12)
C35 Si2 C36 104.22(12)
C34 Si2 C36 105.87(13)
N5 Si3 C38 109.74(11)
N5 Si3 C37 114.35(12)
C38 Si3 C37 107.98(13)
N5 Si3 C39 115.26(11)
C38 Si3 C39 105.92(12)
C37 Si3 C39 102.97(13)
N5 Si4 C40 112.77(11)
N5 Si4 C41 110.27(10)
C40 Si4 C41 107.19(12)
N5 Si4 C42 114.91(11)
C40 Si4 C42 105.52(12)
C41 Si4 C42 105.64(12)
C7 O1 C8 105.35(17)
C22 O2 C23 106.39(18)
C16 N1 C1 116.88(18)
C16 N1 Sm1 130.00(15)
C1 N1 Sm1 112.81(13)
C7 N2 C9 106.10(19)
C7 N2 Sm1 114.63(15)
C9 N2 Sm1 137.93(14)
C22 N3 C24 107.28(19)
C22 N3 Sm1 121.97(15)
C24 N3 Sm1 122.88(14)
Si1 N4 Si2 122.60(11)
Si1 N4 Sm1 115.60(9)
Si2 N4 Sm1 121.78(10)
Si3 N5 Si4 122.38(11)
Si3 N5 Sm1 119.29(10)
Si4 N5 Sm1 118.32(9)
C2 C1 N1 119.8(2)
C2 C1 C6 117.8(2)
N1 C1 C6 122.4(2)
C3 C2 C1 121.5(2)
C3 C2 H2 119.2
C1 C2 H2 119.2
C2 C3 C4 120.4(2)
C2 C3 H3 119.8
C4 C3 H3 119.8
C5 C4 C3 119.5(2)
C5 C4 H4 120.3
C3 C4 H4 120.3
C4 C5 C6 121.0(2)
C4 C5 H5 119.5
C6 C5 H5 119.5
C5 C6 C1 119.8(2)
C5 C6 C7 118.6(2)
C1 C6 C7 121.3(2)
N2 C7 O1 116.0(2)
N2 C7 C6 128.7(2)
O1 C7 C6 115.3(2)
O1 C8 C9 102.64(18)
O1 C8 H8A 111.2
C9 C8 H8A 111.2
O1 C8 H8B 111.2
C9 C8 H8B 111.2
H8A C8 H8B 109.2
N2 C9 C10 111.96(19)
N2 C9 C8 101.75(19)
C10 C9 C8 111.7(2)
N2 C9 H9 110.4
C10 C9 H9 110.4
C8 C9 H9 110.4
C15 C10 C11 118.6(2)
C15 C10 C9 118.8(2)
C11 C10 C9 122.5(2)
C10 C11 C12 119.9(3)
C10 C11 H11 120.0
C12 C11 H11 120.0
C13 C12 C11 120.8(3)
C13 C12 H12 119.6
C11 C12 H12 119.6
C12 C13 C14 119.1(3)
C12 C13 H13 120.5
C14 C13 H13 120.5
C15 C14 C13 120.5(3)
C15 C14 H14 119.8
C13 C14 H14 119.8
C14 C15 C10 121.1(3)
C14 C15 H15 119.4
C10 C15 H15 119.4
N1 C16 C21 121.9(2)
N1 C16 C17 121.1(2)
C21 C16 C17 116.8(2)
C18 C17 C16 121.7(2)
C18 C17 H17 119.2
C16 C17 H17 119.2
C17 C18 C19 121.0(2)
C17 C18 H18 119.5
C19 C18 H18 119.5
C20 C19 C18 118.7(2)
C20 C19 H19 120.6
C18 C19 H19 120.6
C19 C20 C21 121.6(2)
C19 C20 H20 119.2
C21 C20 H20 119.2
C20 C21 C16 120.1(2)
C20 C21 C22 117.0(2)
C16 C21 C22 122.9(2)
N3 C22 O2 116.3(2)
N3 C22 C21 128.9(2)
O2 C22 C21 114.77(19)
O2 C23 C24 104.4(2)
O2 C23 H23A 110.9
C24 C23 H23A 110.9
O2 C23 H23B 110.9
C24 C23 H23B 110.9
H23A C23 H23B 108.9
N3 C24 C25 113.7(2)
N3 C24 C23 102.56(19)
C25 C24 C23 112.9(2)
N3 C24 H24 109.1
C25 C24 H24 109.1
C23 C24 H24 109.1
C30 C25 C26 118.9(2)
C30 C25 C24 118.8(2)
C26 C25 C24 122.1(2)
C27 C26 C25 120.3(2)
C27 C26 H26 119.8
C25 C26 H26 119.8
C26 C27 C28 120.3(2)
C26 C27 H27 119.9
C28 C27 H27 119.9
C29 C28 C27 119.7(2)
C29 C28 H28 120.1
C27 C28 H28 120.1
C28 C29 C30 119.7(2)
C28 C29 H29 120.1
C30 C29 H29 120.1
C25 C30 C29 121.0(2)
C25 C30 H30 119.5
C29 C30 H30 119.5
Si1 C31 H31A 109.5
Si1 C31 H31B 109.5
H31A C31 H31B 109.5
Si1 C31 H31C 109.5
H31A C31 H31C 109.5
H31B C31 H31C 109.5
Si1 C32 H32A 109.5
Si1 C32 H32B 109.5
H32A C32 H32B 109.5
Si1 C32 H32C 109.5
H32A C32 H32C 109.5
H32B C32 H32C 109.5
Si1 C33 H33A 109.5
Si1 C33 H33B 109.5
H33A C33 H33B 109.5
Si1 C33 H33C 109.5
H33A C33 H33C 109.5
H33B C33 H33C 109.5
Si2 C34 H34A 109.5
Si2 C34 H34B 109.5
H34A C34 H34B 109.5
Si2 C34 H34C 109.5
H34A C34 H34C 109.5
H34B C34 H34C 109.5
Si2 C35 H35A 109.5
Si2 C35 H35B 109.5
H35A C35 H35B 109.5
Si2 C35 H35C 109.5
H35A C35 H35C 109.5
H35B C35 H35C 109.5
Si2 C36 H36A 109.5
Si2 C36 H36B 109.5
H36A C36 H36B 109.5
Si2 C36 H36C 109.5
H36A C36 H36C 109.5
H36B C36 H36C 109.5
Si3 C37 H37A 109.5
Si3 C37 H37B 109.5
H37A C37 H37B 109.5
Si3 C37 H37C 109.5
H37A C37 H37C 109.5
H37B C37 H37C 109.5
Si3 C38 H38A 109.5
Si3 C38 H38B 109.5
H38A C38 H38B 109.5
Si3 C38 H38C 109.5
H38A C38 H38C 109.5
H38B C38 H38C 109.5
Si3 C39 H39A 109.5
Si3 C39 H39B 109.5
H39A C39 H39B 109.5
Si3 C39 H39C 109.5
H39A C39 H39C 109.5
H39B C39 H39C 109.5
Si4 C40 H40A 109.5
Si4 C40 H40B 109.5
H40A C40 H40B 109.5
Si4 C40 H40C 109.5
H40A C40 H40C 109.5
H40B C40 H40C 109.5
Si4 C41 H41A 109.5
Si4 C41 H41B 109.5
H41A C41 H41B 109.5
Si4 C41 H41C 109.5
H41A C41 H41C 109.5
H41B C41 H41C 109.5
Si4 C42 H42A 109.5
Si4 C42 H42B 109.5
H42A C42 H42B 109.5
Si4 C42 H42C 109.5
H42A C42 H42C 109.5
H42B C42 H42C 109.5

loop_
_geom_bond_atom_site_label_1
_geom_bond_atom_site_label_2
_geom_bond_distance
Sm1 N4 2.3007(19)
Sm1 N5 2.3430(19)
Sm1 N1 2.3874(18)
Sm1 N3 2.5062(18)
Sm1 N2 2.5286(19)
Sm1 Si1 3.4105(7)
Si1 N4 1.713(2)
Si1 C32 1.869(3)
Si1 C33 1.869(2)
Si1 C31 1.885(3)
Si2 N4 1.713(2)
Si2 C35 1.872(3)
Si2 C34 1.877(3)
Si2 C36 1.881(3)
Si3 N5 1.7093(19)
Si3 C38 1.873(3)
Si3 C37 1.874(3)
Si3 C39 1.894(3)
Si4 N5 1.710(2)
Si4 C40 1.864(3)
Si4 C41 1.867(2)
Si4 C42 1.875(3)
O1 C7 1.362(3)
O1 C8 1.451(3)
O2 C22 1.354(3)
O2 C23 1.447(3)
N1 C16 1.374(3)
N1 C1 1.407(3)
N2 C7 1.296(3)
N2 C9 1.483(3)
N3 C22 1.289(3)
N3 C24 1.494(3)
C1 C2 1.407(3)
C1 C6 1.415(3)
C2 C3 1.370(3)
C2 H2 0.9500
C3 C4 1.397(3)
C3 H3 0.9500
C4 C5 1.373(3)
C4 H4 0.9500
C5 C6 1.403(3)
C5 H5 0.9500
C6 C7 1.451(3)
C8 C9 1.525(3)
C8 H8A 0.9900
C8 H8B 0.9900
C9 C10 1.518(3)
C9 H9 1.0000
C10 C15 1.376(4)
C10 C11 1.384(4)
C11 C12 1.385(4)
C11 H11 0.9500
C12 C13 1.370(5)
C12 H12 0.9500
C13 C14 1.372(6)
C13 H13 0.9500
C14 C15 1.369(4)
C14 H14 0.9500
C15 H15 0.9500
C16 C21 1.414(3)
C16 C17 1.417(3)
C17 C18 1.376(3)
C17 H17 0.9500
C18 C19 1.392(3)
C18 H18 0.9500
C19 C20 1.372(3)
C19 H19 0.9500
C20 C21 1.409(3)
C20 H20 0.9500
C21 C22 1.452(3)
C23 C24 1.519(4)
C23 H23A 0.9900
C23 H23B 0.9900
C24 C25 1.511(3)
C24 H24 1.0000
C25 C30 1.381(3)
C25 C26 1.388(3)
C26 C27 1.385(3)
C26 H26 0.9500
C27 C28 1.388(4)
C27 H27 0.9500
C28 C29 1.377(4)
C28 H28 0.9500
C29 C30 1.392(3)
C29 H29 0.9500
C30 H30 0.9500
C31 H31A 0.9800
C31 H31B 0.9800
C31 H31C 0.9800
C32 H32A 0.9800
C32 H32B 0.9800
C32 H32C 0.9800
C33 H33A 0.9800
C33 H33B 0.9800
C33 H33C 0.9800
C34 H34A 0.9800
C34 H34B 0.9800
C34 H34C 0.9800
C35 H35A 0.9800
C35 H35B 0.9800
C35 H35C 0.9800
C36 H36A 0.9800
C36 H36B 0.9800
C36 H36C 0.9800
C37 H37A 0.9800
C37 H37B 0.9800
C37 H37C 0.9800
C38 H38A 0.9800
C38 H38B 0.9800
C38 H38C 0.9800
C39 H39A 0.9800
C39 H39B 0.9800
C39 H39C 0.9800
C40 H40A 0.9800
C40 H40B 0.9800
C40 H40C 0.9800
C41 H41A 0.9800
C41 H41B 0.9800
C41 H41C 0.9800
C42 H42A 0.9800
C42 H42B 0.9800
C42 H42C 0.9800

loop_
_geom_torsion_atom_site_label_1
_geom_torsion_atom_site_label_2
_geom_torsion_atom_site_label_3
_geom_torsion_atom_site_label_4
_geom_torsion
N5 Sm1 Si1 N4 -72.79(12)
N1 Sm1 Si1 N4 125.30(11)
N3 Sm1 Si1 N4 -162.97(11)
N2 Sm1 Si1 N4 53.92(11)
N4 Sm1 Si1 C32 83.90(15)
N5 Sm1 Si1 C32 11.11(13)
N1 Sm1 Si1 C32 -150.80(12)
N3 Sm1 Si1 C32 -79.07(12)
N2 Sm1 Si1 C32 137.82(12)
N4 Sm1 Si1 C33 -81.94(18)
N5 Sm1 Si1 C33 -154.73(16)
N1 Sm1 Si1 C33 43.36(16)
N3 Sm1 Si1 C33 115.10(16)
N2 Sm1 Si1 C33 -28.02(16)
N4 Sm1 Si1 C31 179.10(14)
N5 Sm1 Si1 C31 106.31(11)
N1 Sm1 Si1 C31 -55.61(10)
N3 Sm1 Si1 C31 16.13(10)
N2 Sm1 Si1 C31 -126.98(10)
N4 Sm1 N1 C16 169.88(18)
N5 Sm1 N1 C16 -13.2(2)
N3 Sm1 N1 C16 44.80(18)
N2 Sm1 N1 C16 -107.7(2)
Si1 Sm1 N1 C16 146.73(18)
N4 Sm1 N1 C1 -16.76(17)
N5 Sm1 N1 C1 160.14(14)
N3 Sm1 N1 C1 -141.84(16)
N2 Sm1 N1 C1 65.68(15)
Si1 Sm1 N1 C1 -39.91(15)
N4 Sm1 N2 C7 56.68(16)
N5 Sm1 N2 C7 173.71(15)
N1 Sm1 N2 C7 -54.56(15)
N3 Sm1 N2 C7 -91.42(17)
Si1 Sm1 N2 C7 35.21(16)
N4 Sm1 N2 C9 -107.7(2)
N5 Sm1 N2 C9 9.3(2)
N1 Sm1 N2 C9 141.1(2)
N3 Sm1 N2 C9 104.2(2)
Si1 Sm1 N2 C9 -129.2(2)
N4 Sm1 N3 C22 -145.76(17)
N5 Sm1 N3 C22 97.13(19)
N1 Sm1 N3 C22 -44.94(18)
N2 Sm1 N3 C22 -8.2(2)
Si1 Sm1 N3 C22 -136.01(18)
N4 Sm1 N3 C24 69.09(19)
N5 Sm1 N3 C24 -48.02(17)
N1 Sm1 N3 C24 169.91(19)
N2 Sm1 N3 C24 -153.34(16)
Si1 Sm1 N3 C24 78.84(17)
C32 Si1 N4 Si2 63.79(16)
C33 Si1 N4 Si2 -58.97(18)
C31 Si1 N4 Si2 -179.25(13)
Sm1 Si1 N4 Si2 -178.36(19)
C32 Si1 N4 Sm1 -117.85(12)
C33 Si1 N4 Sm1 119.39(14)
C31 Si1 N4 Sm1 -0.89(14)
C35 Si2 N4 Si1 77.12(16)
C34 Si2 N4 Si1 -161.25(13)
C36 Si2 N4 Si1 -42.32(17)
C35 Si2 N4 Sm1 -101.14(13)
C34 Si2 N4 Sm1 20.49(15)
C36 Si2 N4 Sm1 139.42(13)
N5 Sm1 N4 Si1 122.64(10)
N1 Sm1 N4 Si1 -59.84(11)
N3 Sm1 N4 Si1 21.37(14)
N2 Sm1 N4 Si1 -129.17(10)
N5 Sm1 N4 Si2 -58.99(13)
N1 Sm1 N4 Si2 118.54(11)
N3 Sm1 N4 Si2 -160.25(9)
N2 Sm1 N4 Si2 49.21(11)
Si1 Sm1 N4 Si2 178.37(19)
C38 Si3 N5 Si4 179.51(13)
C37 Si3 N5 Si4 -59.00(18)
C39 Si3 N5 Si4 60.07(17)
C38 Si3 N5 Sm1 -1.35(14)
C37 Si3 N5 Sm1 120.14(14)
C39 Si3 N5 Sm1 -120.79(12)
C40 Si4 N5 Si3 81.64(15)
C41 Si4 N5 Si3 -158.57(13)
C42 Si4 N5 Si3 -39.34(17)
C40 Si4 N5 Sm1 -97.50(12)
C41 Si4 N5 Sm1 22.28(14)
C42 Si4 N5 Sm1 141.51(11)
N4 Sm1 N5 Si3 -36.19(13)
N1 Sm1 N5 Si3 147.05(9)
N3 Sm1 N5 Si3 92.99(11)
N2 Sm1 N5 Si3 -134.15(10)
Si1 Sm1 N5 Si3 -7.44(13)
N4 Sm1 N5 Si4 142.98(10)
N1 Sm1 N5 Si4 -33.78(15)
N3 Sm1 N5 Si4 -87.84(11)
N2 Sm1 N5 Si4 45.03(11)
Si1 Sm1 N5 Si4 171.73(7)
C16 N1 C1 C2 -58.6(3)
Sm1 N1 C1 C2 127.10(19)
C16 N1 C1 C6 124.7(2)
Sm1 N1 C1 C6 -49.6(3)
N1 C1 C2 C3 -175.7(2)
C6 C1 C2 C3 1.2(4)
C1 C2 C3 C4 -0.2(4)
C2 C3 C4 C5 -0.9(4)
C3 C4 C5 C6 0.9(3)
C4 C5 C6 C1 0.1(3)
C4 C5 C6 C7 -173.9(2)
C2 C1 C6 C5 -1.1(3)
N1 C1 C6 C5 175.6(2)
C2 C1 C6 C7 172.7(2)
N1 C1 C6 C7 -10.6(3)
C9 N2 C7 O1 10.1(3)
Sm1 N2 C7 O1 -159.06(14)
C9 N2 C7 C6 -167.0(2)
Sm1 N2 C7 C6 23.9(3)
C8 O1 C7 N2 9.0(3)
C8 O1 C7 C6 -173.54(19)
C5 C6 C7 N2 -161.7(2)
C1 C6 C7 N2 24.4(4)
C5 C6 C7 O1 21.2(3)
C1 C6 C7 O1 -152.6(2)
C7 O1 C8 C9 -23.1(2)
C7 N2 C9 C10 95.8(2)
Sm1 N2 C9 C10 -99.0(2)
C7 N2 C9 C8 -23.6(2)
Sm1 N2 C9 C8 141.67(18)
O1 C8 C9 N2 27.9(2)
O1 C8 C9 C10 -91.6(2)
N2 C9 C10 C15 161.8(2)
C8 C9 C10 C15 -84.9(3)
N2 C9 C10 C11 -22.9(3)
C8 C9 C10 C11 90.4(3)
C15 C10 C11 C12 0.4(4)
C9 C10 C11 C12 -174.9(2)
C10 C11 C12 C13 -0.2(4)
C11 C12 C13 C14 -0.8(5)
C12 C13 C14 C15 1.6(5)
C13 C14 C15 C10 -1.4(5)
C11 C10 C15 C14 0.4(5)
C9 C10 C15 C14 175.9(3)
C1 N1 C16 C21 158.4(2)
Sm1 N1 C16 C21 -28.5(3)
C1 N1 C16 C17 -26.9(3)
Sm1 N1 C16 C17 146.23(18)
N1 C16 C17 C18 -171.1(2)
C21 C16 C17 C18 3.9(3)
C16 C17 C18 C19 -0.9(4)
C17 C18 C19 C20 -1.7(4)
C18 C19 C20 C21 1.0(4)
C19 C20 C21 C16 2.1(3)
C19 C20 C21 C22 -176.4(2)
N1 C16 C21 C20 170.5(2)
C17 C16 C21 C20 -4.4(3)
N1 C16 C21 C22 -11.1(3)
C17 C16 C21 C22 173.9(2)
C24 N3 C22 O2 3.7(3)
Sm1 N3 C22 O2 -146.16(15)
C24 N3 C22 C21 -175.7(2)
Sm1 N3 C22 C21 34.4(3)
C23 O2 C22 N3 8.0(3)
C23 O2 C22 C21 -172.6(2)
C20 C21 C22 N3 -176.1(2)
C16 C21 C22 N3 5.5(4)
C20 C21 C22 O2 4.5(3)
C16 C21 C22 O2 -174.0(2)
C22 O2 C23 C24 -15.5(2)
C22 N3 C24 C25 109.3(2)
Sm1 N3 C24 C25 -101.2(2)
C22 N3 C24 C23 -12.9(3)
Sm1 N3 C24 C23 136.56(16)
O2 C23 C24 N3 16.9(2)
O2 C23 C24 C25 -105.8(2)
N3 C24 C25 C30 136.5(2)
C23 C24 C25 C30 -107.2(2)
N3 C24 C25 C26 -47.5(3)
C23 C24 C25 C26 68.8(3)
C30 C25 C26 C27 0.9(4)
C24 C25 C26 C27 -175.1(2)
C25 C26 C27 C28 -0.8(4)
C26 C27 C28 C29 0.3(4)
C27 C28 C29 C30 0.0(4)
C26 C25 C30 C29 -0.6(4)
C24 C25 C30 C29 175.5(2)
C28 C29 C30 C25 0.2(4)
